data_7063176
loop_
_publ_author_name
'Lepcha, Gerald'
'Pal, Indrajit'
'Majumdar, Santanu'
'Dhasmana, Yogesh'
'Mondal, Sanjay'
'Zangrando, Ennio'
'Chopra, Deepak'
'Dey, Biswajit'

_publ_section_title
;
 Solvent and stoichiometry-dependent versatile organogelation and robust
 crystallization from the supramolecular association of adipic acid and
 triethanolamine
;
_journal_issue 20
_journal_name_full 'New Journal of Chemistry'
_journal_page_first 9322
_journal_page_last 9332
_journal_paper_doi 10.1039/D4NJ00559G
_journal_volume 48
_journal_year 2024
_chemical_formula_moiety 'C6 H16 N O3, 0.5(C6 H8 O4)'
_chemical_formula_sum 'C9 H20 N O5'
_chemical_formula_weight 222.26
_space_group_crystal_system monoclinic
_space_group_IT_number 14
_space_group_name_Hall '-P 2yn'
_space_group_name_H-M_alt 'P 1 21/n 1'
_atom_sites_solution_hydrogens mixed
_audit_creation_method SHELXL-2019/2
_audit_update_record
;
2023-06-18 deposited with the CCDC.	2024-04-18 downloaded from the CCDC.
;
_cell_angle_alpha 90
_cell_angle_beta 94.264(7)
_cell_angle_gamma 90
_cell_formula_units_Z 4
_cell_length_a 5.4015(8)
_cell_length_b 14.376(2)
_cell_length_c 14.421(2)
_cell_measurement_reflns_used 5498
_cell_measurement_temperature 296(2)
_cell_measurement_theta_max 27.45
_cell_measurement_theta_min 2.97
_cell_volume 1116.7(3)
_computing_cell_refinement 'Bruker SAINT'
_computing_data_collection 'Bruker APEX2'
_computing_data_reduction 'Bruker SAINT'
_computing_structure_refinement 'SHELXL-2019/2 (Sheldrick, 2019)'
_computing_structure_solution 'SHELXT 2014/5 (Sheldrick, 2014)'
_diffrn_ambient_temperature 296(2)
_diffrn_measured_fraction_theta_full 1.000
_diffrn_measured_fraction_theta_max 0.988
_diffrn_measurement_device_type 'Bruker APEX-II CCD'
_diffrn_measurement_method '\f and \w scans'
_diffrn_radiation_source 'fine-focus sealed tube'
_diffrn_radiation_type MoK\a
_diffrn_radiation_wavelength 0.71073
_diffrn_reflns_av_R_equivalents 0.0254
_diffrn_reflns_av_unetI/netI 0.0163
_diffrn_reflns_Laue_measured_fraction_full 1.000
_diffrn_reflns_Laue_measured_fraction_max 0.988
_diffrn_reflns_limit_h_max 7
_diffrn_reflns_limit_h_min -7
_diffrn_reflns_limit_k_max 19
_diffrn_reflns_limit_k_min -19
_diffrn_reflns_limit_l_max 19
_diffrn_reflns_limit_l_min -19
_diffrn_reflns_number 20379
_diffrn_reflns_point_group_measured_fraction_full 1.000
_diffrn_reflns_point_group_measured_fraction_max 0.988
_diffrn_reflns_theta_full 25.242
_diffrn_reflns_theta_max 28.414
_diffrn_reflns_theta_min 2.833
_exptl_absorpt_coefficient_mu 0.107
_exptl_absorpt_correction_type none
_exptl_crystal_colour colorless
_exptl_crystal_density_diffrn 1.322
_exptl_crystal_description block
_exptl_crystal_F_000 484
_exptl_crystal_size_max 0.32
_exptl_crystal_size_mid 0.30
_exptl_crystal_size_min 0.30
_refine_diff_density_max 0.412
_refine_diff_density_min -0.224
_refine_diff_density_rms 0.043
_refine_ls_extinction_coef 0.032(5)
_refine_ls_extinction_expression Fc^*^=kFc[1+0.001xFc^2^\l^3^/sin(2\q)]^-1/4^
_refine_ls_extinction_method 'SHELXL-2019/2 (Sheldrick 2019)'
_refine_ls_goodness_of_fit_ref 1.041
_refine_ls_hydrogen_treatment mixed
_refine_ls_matrix_type full
_refine_ls_number_parameters 149
_refine_ls_number_reflns 2773
_refine_ls_number_restraints 0
_refine_ls_restrained_S_all 1.041
_refine_ls_R_factor_all 0.0525
_refine_ls_R_factor_gt 0.0465
_refine_ls_shift/su_max 0.000
_refine_ls_shift/su_mean 0.000
_refine_ls_structure_factor_coef Fsqd
_refine_ls_weighting_details 'w=1/[\s^2^(Fo^2^)+(0.0772P)^2^+0.3318P] where P=(Fo^2^+2Fc^2^)/3'
_refine_ls_weighting_scheme calc
_refine_ls_wR_factor_gt 0.1374
_refine_ls_wR_factor_ref 0.1437
_reflns_Friedel_coverage 0.000
_reflns_number_gt 2405
_reflns_number_total 2773
_reflns_threshold_expression 'I > 2\s(I)'
_cod_data_source_file d4nj00559g2.cif
_cod_data_source_block shelx
_cod_depositor_comments 'Adding full bibliography for 7063176--7063177.cif.'
_cod_original_sg_symbol_H-M 'P 21/n'
_cod_database_code 7063176
_shelx_shelxl_version_number 2019/2
_shelx_space_group_comment
;
The symmetry employed for this shelxl refinement is uniquely defined
by the following loop, which should always be used as a source of
symmetry information in preference to the above space-group names.
They are only intended as comments.
;

loop_
_space_group_symop_operation_xyz
'x, y, z'
'-x+1/2, y+1/2, -z+1/2'
'-x, -y, -z'
'x-1/2, -y-1/2, z-1/2'

loop_
_atom_site_label
_atom_site_type_symbol
_atom_site_fract_x
_atom_site_fract_y
_atom_site_fract_z
_atom_site_U_iso_or_equiv
_atom_site_adp_type
_atom_site_occupancy
_atom_site_site_symmetry_order
_atom_site_calc_flag
_atom_site_refinement_flags_posn
_atom_site_refinement_flags_adp
_atom_site_refinement_flags_occupancy
_atom_site_disorder_assembly
_atom_site_disorder_group
O1 O 0.4823(2) 0.73263(10) 0.51395(9) 0.0557(3) Uani 1 1 d . . . . .
H1 H 0.480(5) 0.7824(18) 0.5503(18) 0.084 Uiso 1 1 d . U . . .
O2 O 0.43803(19) 0.48741(8) 0.63237(8) 0.0444(3) Uani 1 1 d . . . . .
H2 H 0.373(4) 0.4573(17) 0.6672(16) 0.067 Uiso 1 1 d . U . . .
O3 O 0.5002(2) 0.70418(8) 0.77288(9) 0.0503(3) Uani 1 1 d . . . . .
H3 H 0.453(5) 0.7538(18) 0.7689(18) 0.075 Uiso 1 1 d . U . . .
N1 N 0.78898(18) 0.63039(7) 0.63976(7) 0.0299(2) Uani 1 1 d . . . . .
H1N H 0.633(3) 0.6387(11) 0.6394(11) 0.036 Uiso 1 1 d . U . . .
C1 C 0.8933(3) 0.70857(11) 0.58620(11) 0.0463(4) Uani 1 1 d . . . . .
H1A H 1.061049 0.693216 0.571753 0.056 Uiso 1 1 calc R U . . .
H1B H 0.900574 0.764482 0.623971 0.056 Uiso 1 1 calc R U . . .
C2 C 0.7356(3) 0.72642(12) 0.49720(11) 0.0501(4) Uani 1 1 d . . . . .
H2A H 0.787823 0.783957 0.469445 0.060 Uiso 1 1 calc R U . . .
H2B H 0.758908 0.676347 0.453611 0.060 Uiso 1 1 calc R U . . .
C3 C 0.8313(3) 0.53879(10) 0.59385(11) 0.0417(3) Uani 1 1 d . . . . .
H3A H 0.783268 0.544167 0.527910 0.050 Uiso 1 1 calc R U . . .
H3B H 1.007055 0.524264 0.600676 0.050 Uiso 1 1 calc R U . . .
C4 C 0.6897(3) 0.46070(10) 0.63312(11) 0.0432(3) Uani 1 1 d . . . . .
H4A H 0.705297 0.405040 0.595974 0.052 Uiso 1 1 calc R U . . .
H4B H 0.754968 0.447444 0.696224 0.052 Uiso 1 1 calc R U . . .
C5 C 0.8802(3) 0.63204(11) 0.74028(10) 0.0446(3) Uani 1 1 d . . . . .
H5A H 1.059102 0.639680 0.745768 0.054 Uiso 1 1 calc R U . . .
H5B H 0.841030 0.573429 0.769128 0.054 Uiso 1 1 calc R U . . .
C6 C 0.7605(3) 0.71094(11) 0.78974(11) 0.0487(4) Uani 1 1 d . . . . .
H6A H 0.805790 0.707419 0.856016 0.058 Uiso 1 1 calc R U . . .
H6B H 0.817841 0.770099 0.767081 0.058 Uiso 1 1 calc R U . . .
O4 O 0.0140(2) 0.37743(10) 0.87168(9) 0.0593(4) Uani 1 1 d . . . . .
O5 O 0.2174(2) 0.37708(8) 0.74578(8) 0.0523(3) Uani 1 1 d . . . . .
C7 C 0.1927(2) 0.40191(10) 0.82811(10) 0.0393(3) Uani 1 1 d . . . . .
C8 C 0.3931(3) 0.46380(10) 0.87422(10) 0.0421(3) Uani 1 1 d . . . . .
H8A H 0.553539 0.439265 0.860440 0.051 Uiso 1 1 calc R U . . .
H8B H 0.377184 0.525269 0.846683 0.051 Uiso 1 1 calc R U . . .
C9 C 0.3889(3) 0.47339(11) 0.97836(10) 0.0442(3) Uani 1 1 d . . . . .
H9A H 0.386110 0.411899 1.005948 0.053 Uiso 1 1 calc R U . . .
H9B H 0.237995 0.505302 0.992458 0.053 Uiso 1 1 calc R U . . .

loop_
_atom_site_aniso_label
_atom_site_aniso_U_11
_atom_site_aniso_U_22
_atom_site_aniso_U_33
_atom_site_aniso_U_23
_atom_site_aniso_U_13
_atom_site_aniso_U_12
O1 0.0535(7) 0.0620(8) 0.0499(7) 0.0017(5) -0.0073(5) 0.0016(5)
O2 0.0369(5) 0.0480(6) 0.0481(6) 0.0062(4) 0.0017(4) -0.0055(4)
O3 0.0528(6) 0.0413(6) 0.0580(7) -0.0031(5) 0.0129(5) 0.0054(5)
N1 0.0229(4) 0.0324(5) 0.0344(5) -0.0038(4) 0.0018(4) -0.0005(4)
C1 0.0396(7) 0.0441(8) 0.0563(9) -0.0002(6) 0.0105(6) -0.0103(6)
C2 0.0658(10) 0.0463(8) 0.0395(7) 0.0038(6) 0.0135(7) -0.0043(7)
C3 0.0372(7) 0.0405(7) 0.0481(8) -0.0100(6) 0.0074(5) 0.0038(5)
C4 0.0434(7) 0.0334(7) 0.0524(8) -0.0048(6) 0.0001(6) 0.0015(5)
C5 0.0421(7) 0.0492(8) 0.0406(7) -0.0044(6) -0.0093(6) 0.0032(6)
C6 0.0576(9) 0.0487(8) 0.0385(7) -0.0118(6) -0.0048(6) 0.0010(7)
O4 0.0448(6) 0.0728(8) 0.0617(7) -0.0017(6) 0.0126(5) -0.0161(5)
O5 0.0529(6) 0.0563(7) 0.0480(6) -0.0028(5) 0.0057(5) -0.0172(5)
C7 0.0338(6) 0.0364(7) 0.0474(7) 0.0071(5) 0.0001(5) -0.0003(5)
C8 0.0376(7) 0.0434(8) 0.0451(8) 0.0031(6) 0.0015(5) -0.0038(5)
C9 0.0372(7) 0.0496(8) 0.0460(8) -0.0009(6) 0.0036(6) -0.0030(6)

loop_
_atom_type_symbol
_atom_type_description
_atom_type_scat_dispersion_real
_atom_type_scat_dispersion_imag
_atom_type_scat_source
C C 0.0033 0.0016 'International Tables Vol C Tables 4.2.6.8 and 6.1.1.4'
H H 0.0000 0.0000 'International Tables Vol C Tables 4.2.6.8 and 6.1.1.4'
N N 0.0061 0.0033 'International Tables Vol C Tables 4.2.6.8 and 6.1.1.4'
O O 0.0106 0.0060 'International Tables Vol C Tables 4.2.6.8 and 6.1.1.4'

loop_
_geom_angle_atom_site_label_1
_geom_angle_atom_site_label_2
_geom_angle_atom_site_label_3
_geom_angle
_geom_angle_site_symmetry_1
_geom_angle_site_symmetry_3
_geom_angle_publ_flag
C2 O1 H1 101.9(17) . . ?
C4 O2 H2 109.2(17) . . ?
C6 O3 H3 105.9(19) . . ?
C5 N1 C1 112.23(11) . . ?
C5 N1 C3 113.07(11) . . ?
C1 N1 C3 110.86(11) . . ?
C5 N1 H1N 104.9(10) . . ?
C1 N1 H1N 107.6(11) . . ?
C3 N1 H1N 107.7(11) . . ?
N1 C1 C2 110.84(12) . . ?
N1 C1 H1A 109.5 . . ?
C2 C1 H1A 109.5 . . ?
N1 C1 H1B 109.5 . . ?
C2 C1 H1B 109.5 . . ?
H1A C1 H1B 108.1 . . ?
O1 C2 C1 111.04(13) . . ?
O1 C2 H2A 109.4 . . ?
C1 C2 H2A 109.4 . . ?
O1 C2 H2B 109.4 . . ?
C1 C2 H2B 109.4 . . ?
H2A C2 H2B 108.0 . . ?
C4 C3 N1 113.19(11) . . ?
C4 C3 H3A 108.9 . . ?
N1 C3 H3A 108.9 . . ?
C4 C3 H3B 108.9 . . ?
N1 C3 H3B 108.9 . . ?
H3A C3 H3B 107.8 . . ?
O2 C4 C3 108.21(12) . . ?
O2 C4 H4A 110.1 . . ?
C3 C4 H4A 110.1 . . ?
O2 C4 H4B 110.1 . . ?
C3 C4 H4B 110.1 . . ?
H4A C4 H4B 108.4 . . ?
N1 C5 C6 110.36(11) . . ?
N1 C5 H5A 109.6 . . ?
C6 C5 H5A 109.6 . . ?
N1 C5 H5B 109.6 . . ?
C6 C5 H5B 109.6 . . ?
H5A C5 H5B 108.1 . . ?
O3 C6 C5 108.81(12) . . ?
O3 C6 H6A 109.9 . . ?
C5 C6 H6A 109.9 . . ?
O3 C6 H6B 109.9 . . ?
C5 C6 H6B 109.9 . . ?
H6A C6 H6B 108.3 . . ?
O4 C7 O5 122.63(14) . . ?
O4 C7 C8 120.07(14) . . ?
O5 C7 C8 117.29(12) . . ?
C9 C8 C7 115.27(12) . . ?
C9 C8 H8A 108.5 . . ?
C7 C8 H8A 108.5 . . ?
C9 C8 H8B 108.5 . . ?
C7 C8 H8B 108.5 . . ?
H8A C8 H8B 107.5 . . ?
C8 C9 C9 112.66(15) . 3_667 ?
C8 C9 H9A 109.1 . . ?
C9 C9 H9A 109.1 3_667 . ?
C8 C9 H9B 109.1 . . ?
C9 C9 H9B 109.1 3_667 . ?
H9A C9 H9B 107.8 . . ?

loop_
_geom_bond_atom_site_label_1
_geom_bond_atom_site_label_2
_geom_bond_distance
_geom_bond_site_symmetry_2
_geom_bond_publ_flag
O1 C2 1.409(2) . ?
O1 H1 0.89(3) . ?
O2 C4 1.4120(17) . ?
O2 H2 0.77(2) . ?
O3 C6 1.412(2) . ?
O3 H3 0.76(3) . ?
N1 C5 1.4961(17) . ?
N1 C1 1.4974(18) . ?
N1 C3 1.4989(16) . ?
N1 H1N 0.853(17) . ?
C1 C2 1.509(2) . ?
C1 H1A 0.9700 . ?
C1 H1B 0.9700 . ?
C2 H2A 0.9700 . ?
C2 H2B 0.9700 . ?
C3 C4 1.493(2) . ?
C3 H3A 0.9700 . ?
C3 H3B 0.9700 . ?
C4 H4A 0.9700 . ?
C4 H4B 0.9700 . ?
C5 C6 1.510(2) . ?
C5 H5A 0.9700 . ?
C5 H5B 0.9700 . ?
C6 H6A 0.9700 . ?
C6 H6B 0.9700 . ?
O4 C7 1.2407(18) . ?
O5 C7 1.2565(19) . ?
C7 C8 1.5161(19) . ?
C8 C9 1.510(2) . ?
C8 H8A 0.9700 . ?
C8 H8B 0.9700 . ?
C9 C9 1.518(3) 3_667 ?
C9 H9A 0.9700 . ?
C9 H9B 0.9700 . ?

loop_
_geom_hbond_atom_site_label_D
_geom_hbond_atom_site_label_H
_geom_hbond_atom_site_label_A
_geom_hbond_distance_DH
_geom_hbond_distance_HA
_geom_hbond_distance_DA
_geom_hbond_angle_DHA
_geom_hbond_site_symmetry_A
_geom_hbond_publ_flag
O1 H1 O4 0.89(3) 1.77(3) 2.6551(19) 176(3) 2_556 yes
O2 H2 O5 0.77(2) 1.86(2) 2.6268(16) 176(2) . yes
O3 H3 O5 0.76(3) 2.00(3) 2.7539(16) 172(3) 2_556 yes
N1 H1N O1 0.853(17) 2.353(16) 2.7835(16) 111.7(13) . yes
N1 H1N O3 0.853(17) 2.303(16) 2.7729(15) 114.9(12) . yes
C1 H1A O1 0.97 2.54 3.438(2) 153.1 1_655 yes
C3 H3A O2 0.97 2.56 3.4921(19) 160.6 3_666 yes
C3 H3B O2 0.97 2.40 3.3652(18) 174.8 1_655 yes
C5 H5A O3 0.97 2.56 3.504(2) 164.6 1_655 yes
C6 H6A O1 0.97 2.55 3.4599(19) 155.7 4_676 yes
C8 H8A O4 0.97 2.64 3.579(2) 164.6 1_655 yes
